data_4072815
loop_
_publ_author_name
'Siemeling, Ulrich'
'Auch, Tanja-Corinna'
'Tomm, Sabine'
'Fink, Heinrich'
'Bruhn, Clemens'
'Neumann, Beate'
'Stammler, Hans-Georg'

_publ_section_title
;
 Zirconium Chelates of a Bulky Ferrocene-Based Diamido Ligand
;
_journal_issue 4
_journal_name_full Organometallics
_journal_page_first 1112
_journal_paper_doi 10.1021/om061063e
_journal_volume 26
_journal_year 2007
_chemical_formula_moiety '(C44 H66 Fe N4 Zr), C6 H6'
_chemical_formula_sum 'C50 H72 Fe N4 Zr'
_chemical_formula_weight 876.19
_chemical_name_systematic ?
_space_group_IT_number 14
_symmetry_cell_setting monoclinic
_symmetry_space_group_name_Hall '-P 2yn'
_symmetry_space_group_name_H-M 'P 1 21/n 1'
_atom_sites_solution_hydrogens geom
_atom_sites_solution_primary direct
_atom_sites_solution_secondary difmap
_audit_creation_method SHELXL-97
_cell_angle_alpha 90.00
_cell_angle_beta 96.1320(7)
_cell_angle_gamma 90.00
_cell_formula_units_Z 4
_cell_length_a 18.7520(2)
_cell_length_b 9.95400(10)
_cell_length_c 25.1740(3)
_cell_measurement_reflns_used 8599
_cell_measurement_temperature 100(2)
_cell_measurement_theta_max 25.028
_cell_measurement_theta_min 2.910
_cell_volume 4672.03(9)
_computing_cell_refinement 'HKL Scalepack (Otwinowski & Minor 1997)'
_computing_data_collection 'KappaCCD '
_computing_data_reduction 'Denzo and Scalepak (Otwinowski & Minor, 1997)'
_computing_molecular_graphics 'SHELXTL-PLUS (1990)'
_computing_publication_material 'SHELXL-97 (Sheldrick, 1997)'
_computing_structure_refinement 'SHELXL-97 (Sheldrick, 1997)'
_computing_structure_solution 'SHELXS-97 (Sheldrick, 1990)'
_diffrn_ambient_temperature 100(2)
_diffrn_measured_fraction_theta_full 0.990
_diffrn_measured_fraction_theta_max 0.990
_diffrn_measurement_device_type KappaCCD
_diffrn_measurement_method CCD
_diffrn_radiation_monochromator graphite
_diffrn_radiation_source 'fine-focus sealed tube'
_diffrn_radiation_type MoK\a
_diffrn_radiation_wavelength 0.71073
_diffrn_reflns_av_R_equivalents 0.062
_diffrn_reflns_av_sigmaI/netI 0.0373
_diffrn_reflns_limit_h_max 22
_diffrn_reflns_limit_h_min -22
_diffrn_reflns_limit_k_max 11
_diffrn_reflns_limit_k_min -11
_diffrn_reflns_limit_l_max 29
_diffrn_reflns_limit_l_min -29
_diffrn_reflns_number 72390
_diffrn_reflns_theta_full 25.00
_diffrn_reflns_theta_max 25.00
_diffrn_reflns_theta_min 2.99
_diffrn_standards_decay_% none
_exptl_absorpt_coefficient_mu 0.570
_exptl_absorpt_correction_T_max 0.9505
_exptl_absorpt_correction_T_min 0.8476
_exptl_absorpt_correction_type multi-scan
_exptl_absorpt_process_details 'Denzo, Scalepak (Otwinowski & Minor, 1997)'
_exptl_crystal_colour yellow
_exptl_crystal_density_diffrn 1.246
_exptl_crystal_density_method 'not measured'
_exptl_crystal_description needle
_exptl_crystal_F_000 1864
_exptl_crystal_size_max 0.30
_exptl_crystal_size_mid 0.10
_exptl_crystal_size_min 0.09
_refine_diff_density_max 0.532
_refine_diff_density_min -0.485
_refine_diff_density_rms 0.081
_refine_ls_extinction_method none
_refine_ls_goodness_of_fit_ref 1.316
_refine_ls_hydrogen_treatment constr
_refine_ls_matrix_type full
_refine_ls_number_parameters 570
_refine_ls_number_reflns 8133
_refine_ls_number_restraints 0
_refine_ls_restrained_S_all 1.316
_refine_ls_R_factor_all 0.0656
_refine_ls_R_factor_gt 0.0568
_refine_ls_shift/su_max 0.001
_refine_ls_shift/su_mean 0.000
_refine_ls_structure_factor_coef Fsqd
_refine_ls_weighting_details 'calc w=1/[\s^2^(Fo^2^)+(0.0000P)^2^+17.3878P] where P=(Fo^2^+2Fc^2^)/3'
_refine_ls_weighting_scheme calc
_refine_ls_wR_factor_gt 0.1232
_refine_ls_wR_factor_ref 0.1257
_reflns_number_gt 7159
_reflns_number_total 8133
_reflns_threshold_expression >2sigma(I)
_cod_data_source_file om061063esi20061120_120547.cif
_cod_data_source_block uli20
_cod_depositor_comments
;
The following automatic conversions were performed:
'_atom_site_symetry_multiplicity' tag replaced with
'_atom_site_symmetry_multiplicity'.

Automatic conversion script
Id: cif_correct_tags 1440 2010-10-19 06:21:57Z saulius 

The following automatic conversions were performed:

'_symmetry_cell_setting' value 'Monoclinic' changed to 'monoclinic'
according to /home/saulius/struct/CIF-dictionaries/cif_core.dic
dictionary named 'cif_core.dic' version 2.4.1 from 2010-06-29.

Automatic conversion script
Id: cif_fix_values 1715 2011-07-08 13:25:40Z adriana 
;
_cod_original_sg_symbol_H-M 'P 21/n'
_cod_database_code 4072815

loop_
_symmetry_equiv_pos_as_xyz
'x, y, z'
'-x+1/2, y+1/2, -z+1/2'
'-x, -y, -z'
'x-1/2, -y-1/2, z-1/2'

loop_
_atom_site_label
_atom_site_type_symbol
_atom_site_fract_x
_atom_site_fract_y
_atom_site_fract_z
_atom_site_U_iso_or_equiv
_atom_site_adp_type
_atom_site_occupancy
_atom_site_symmetry_multiplicity
_atom_site_calc_flag
_atom_site_refinement_flags
_atom_site_disorder_assembly
_atom_site_disorder_group
Zr1 Zr 0.53749(2) 0.57606(4) 0.214569(16) 0.01722(12) Uani 1 1 d . . .
Fe1 Fe 0.42613(4) 0.70879(6) 0.10612(2) 0.02064(16) Uani 1 1 d . . .
N1 N 0.54874(19) 0.5073(4) 0.13785(14) 0.0200(8) Uani 1 1 d . . .
N2 N 0.43553(18) 0.6354(4) 0.22848(13) 0.0160(7) Uani 1 1 d . . .
N3 N 0.5714(2) 0.4283(4) 0.26682(14) 0.0234(8) Uani 1 1 d . . .
N4 N 0.6141(2) 0.7269(4) 0.22814(14) 0.0223(8) Uani 1 1 d . . .
C1 C 0.5165(2) 0.5941(4) 0.09780(16) 0.0206(9) Uani 1 1 d . . .
C2 C 0.5323(3) 0.7344(4) 0.09283(18) 0.0239(10) Uani 1 1 d . . .
H2A H 0.5692 0.7863 0.1160 0.029 Uiso 1 1 calc R . .
C3 C 0.4857(3) 0.7870(5) 0.04926(18) 0.0276(11) Uani 1 1 d . . .
H3A H 0.4845 0.8822 0.0366 0.033 Uiso 1 1 calc R . .
C4 C 0.4413(3) 0.6803(5) 0.02660(17) 0.0268(11) Uani 1 1 d . . .
H4A H 0.4037 0.6874 -0.0046 0.032 Uiso 1 1 calc R . .
C5 C 0.4597(3) 0.5626(5) 0.05709(17) 0.0249(10) Uani 1 1 d . . .
H5A H 0.4370 0.4722 0.0508 0.030 Uiso 1 1 calc R . .
C6 C 0.3948(2) 0.6902(4) 0.18215(16) 0.0195(9) Uani 1 1 d . . .
C7 C 0.3946(2) 0.8294(4) 0.16634(18) 0.0226(10) Uani 1 1 d . . .
H7A H 0.4237 0.9028 0.1851 0.027 Uiso 1 1 calc R . .
C8 C 0.3468(3) 0.8441(5) 0.11928(18) 0.0275(11) Uani 1 1 d . . .
H8A H 0.3360 0.9297 0.0992 0.033 Uiso 1 1 calc R . .
C9 C 0.3175(3) 0.7163(5) 0.10509(18) 0.0288(11) Uani 1 1 d . . .
H9A H 0.2819 0.6964 0.0736 0.035 Uiso 1 1 calc R . .
C10 C 0.3471(2) 0.6215(5) 0.14331(17) 0.0220(10) Uani 1 1 d . . .
H10A H 0.3358 0.5233 0.1434 0.026 Uiso 1 1 calc R . .
C11 C 0.5855(2) 0.3904(4) 0.12142(16) 0.0203(9) Uani 1 1 d . . .
C12 C 0.6577(2) 0.3997(4) 0.11084(16) 0.0223(10) Uani 1 1 d . . .
C13 C 0.6935(3) 0.2828(5) 0.09819(17) 0.0257(10) Uani 1 1 d . . .
H13A H 0.7420 0.2888 0.0907 0.031 Uiso 1 1 calc R . .
C14 C 0.6601(3) 0.1582(5) 0.09619(17) 0.0251(10) Uani 1 1 d . . .
C15 C 0.5890(3) 0.1513(5) 0.10679(17) 0.0262(11) Uani 1 1 d . . .
H15A H 0.5660 0.0662 0.1058 0.031 Uiso 1 1 calc R . .
C16 C 0.5503(3) 0.2646(4) 0.11882(17) 0.0233(10) Uani 1 1 d . . .
C17 C 0.6943(2) 0.5363(5) 0.11051(18) 0.0239(10) Uani 1 1 d . . .
H17A H 0.6676 0.5992 0.1322 0.029 Uiso 1 1 calc R . .
C18 C 0.6892(3) 0.5917(5) 0.05333(19) 0.0336(12) Uani 1 1 d . . .
H18A H 0.7091 0.6828 0.0539 0.050 Uiso 1 1 calc R . .
H18B H 0.6389 0.5941 0.0382 0.050 Uiso 1 1 calc R . .
H18C H 0.7164 0.5337 0.0314 0.050 Uiso 1 1 calc R . .
C19 C 0.7723(3) 0.5336(5) 0.1351(2) 0.0372(13) Uani 1 1 d . . .
H19A H 0.7911 0.6255 0.1377 0.056 Uiso 1 1 calc R . .
H19B H 0.8008 0.4798 0.1125 0.056 Uiso 1 1 calc R . .
H19C H 0.7750 0.4939 0.1709 0.056 Uiso 1 1 calc R . .
C20 C 0.6979(3) 0.0307(5) 0.08024(19) 0.0312(12) Uani 1 1 d . . .
H20A H 0.6713 -0.0476 0.0934 0.037 Uiso 1 1 calc R . .
C21 C 0.6929(3) 0.0204(6) 0.01971(19) 0.0381(13) Uani 1 1 d . . .
H21A H 0.7126 -0.0660 0.0097 0.057 Uiso 1 1 calc R . .
H21B H 0.7203 0.0937 0.0056 0.057 Uiso 1 1 calc R . .
H21C H 0.6426 0.0268 0.0048 0.057 Uiso 1 1 calc R . .
C22 C 0.7747(4) 0.0191(7) 0.1040(3) 0.068(2) Uani 1 1 d . . .
H22A H 0.7942 -0.0675 0.0940 0.101 Uiso 1 1 calc R . .
H22B H 0.7771 0.0253 0.1430 0.101 Uiso 1 1 calc R . .
H22C H 0.8028 0.0921 0.0905 0.101 Uiso 1 1 calc R . .
C23 C 0.4720(3) 0.2512(5) 0.12849(18) 0.0254(10) Uani 1 1 d . . .
H23A H 0.4514 0.3438 0.1287 0.030 Uiso 1 1 calc R . .
C24 C 0.4289(3) 0.1725(5) 0.0833(2) 0.0378(13) Uani 1 1 d . . .
H24A H 0.4344 0.2155 0.0490 0.057 Uiso 1 1 calc R . .
H24B H 0.3781 0.1719 0.0893 0.057 Uiso 1 1 calc R . .
H24C H 0.4467 0.0800 0.0829 0.057 Uiso 1 1 calc R . .
C25 C 0.4645(3) 0.1877(5) 0.18323(19) 0.0306(11) Uani 1 1 d . . .
H25A H 0.4870 0.2463 0.2115 0.046 Uiso 1 1 calc R . .
H25B H 0.4882 0.0998 0.1854 0.046 Uiso 1 1 calc R . .
H25C H 0.4136 0.1764 0.1877 0.046 Uiso 1 1 calc R . .
C26 C 0.4025(2) 0.6467(4) 0.27774(16) 0.0173(9) Uani 1 1 d . . .
C27 C 0.3503(2) 0.5535(4) 0.29003(17) 0.0185(9) Uani 1 1 d . . .
C28 C 0.3184(2) 0.5701(5) 0.33783(17) 0.0243(10) Uani 1 1 d . . .
H28A H 0.2817 0.5097 0.3455 0.029 Uiso 1 1 calc R . .
C29 C 0.3386(2) 0.6706(4) 0.37370(17) 0.0219(10) Uani 1 1 d . . .
C30 C 0.3923(2) 0.7586(5) 0.36199(17) 0.0215(10) Uani 1 1 d . . .
H30A H 0.4077 0.8269 0.3870 0.026 Uiso 1 1 calc R . .
C31 C 0.4242(2) 0.7492(4) 0.31463(17) 0.0200(9) Uani 1 1 d . A .
C32 C 0.3265(2) 0.4351(4) 0.25439(17) 0.0211(9) Uani 1 1 d . . .
H32A H 0.3571 0.4339 0.2242 0.025 Uiso 1 1 calc R . .
C33 C 0.3371(3) 0.3009(5) 0.2839(2) 0.0307(11) Uani 1 1 d . . .
H33A H 0.3223 0.2272 0.2594 0.046 Uiso 1 1 calc R . .
H33B H 0.3079 0.2995 0.3140 0.046 Uiso 1 1 calc R . .
H33C H 0.3878 0.2901 0.2973 0.046 Uiso 1 1 calc R . .
C34 C 0.2480(2) 0.4471(5) 0.23019(19) 0.0302(11) Uani 1 1 d . . .
H34A H 0.2419 0.5293 0.2088 0.045 Uiso 1 1 calc R . .
H34B H 0.2167 0.4506 0.2590 0.045 Uiso 1 1 calc R . .
H34C H 0.2353 0.3690 0.2074 0.045 Uiso 1 1 calc R . .
C35 C 0.2998(3) 0.6911(5) 0.42348(18) 0.0280(11) Uani 1 1 d . . .
H35A H 0.2671 0.6128 0.4266 0.034 Uiso 1 1 calc R . .
C36 C 0.3521(3) 0.6971(6) 0.47436(18) 0.0424(14) Uani 1 1 d . . .
H36A H 0.3793 0.6129 0.4784 0.064 Uiso 1 1 calc R . .
H36B H 0.3254 0.7099 0.5053 0.064 Uiso 1 1 calc R . .
H36C H 0.3854 0.7723 0.4719 0.064 Uiso 1 1 calc R . .
C37 C 0.2537(3) 0.8186(6) 0.4173(2) 0.0433(14) Uani 1 1 d . . .
H37A H 0.2208 0.8128 0.3844 0.065 Uiso 1 1 calc R . .
H37B H 0.2848 0.8972 0.4155 0.065 Uiso 1 1 calc R . .
H37C H 0.2260 0.8274 0.4480 0.065 Uiso 1 1 calc R . .
C38 C 0.4830(3) 0.8482(5) 0.30596(19) 0.0304(12) Uani 1 1 d . . .
H38A H 0.4983 0.8291 0.2698 0.036 Uiso 0.52(6) 1 calc PR A 1
H38B H 0.4943 0.8427 0.2699 0.036 Uiso 0.48(6) 1 d PR A 2
C39 C 0.4483(15) 0.998(3) 0.3035(11) 0.024(4) Uani 0.52(6) 1 d P A 1
H39A H 0.4843 1.0635 0.2943 0.037 Uiso 0.52(6) 1 calc PR A 1
H39B H 0.4330 1.0213 0.3384 0.037 Uiso 0.52(6) 1 calc PR A 1
H39C H 0.4068 1.0009 0.2763 0.037 Uiso 0.52(6) 1 calc PR A 1
C40 C 0.5457(12) 0.846(4) 0.3426(10) 0.031(5) Uani 0.52(6) 1 d P A 1
H40A H 0.5691 0.7585 0.3413 0.047 Uiso 0.52(6) 1 calc PR A 1
H40B H 0.5328 0.8624 0.3788 0.047 Uiso 0.52(6) 1 calc PR A 1
H40C H 0.5787 0.9167 0.3332 0.047 Uiso 0.52(6) 1 calc PR A 1
C39B C 0.471(2) 0.988(3) 0.3182(17) 0.039(6) Uani 0.48(6) 1 d P A 2
H39D H 0.5129 1.0409 0.3100 0.058 Uiso 0.48(6) 1 calc PR A 2
H39E H 0.4654 0.9969 0.3562 0.058 Uiso 0.48(6) 1 calc PR A 2
H39F H 0.4282 1.0202 0.2967 0.058 Uiso 0.48(6) 1 calc PR A 2
C40B C 0.5547(16) 0.793(4) 0.3487(12) 0.038(6) Uani 0.48(6) 1 d P A 2
H40D H 0.5649 0.6987 0.3406 0.056 Uiso 0.48(6) 1 calc PR A 2
H40E H 0.5431 0.7995 0.3857 0.056 Uiso 0.48(6) 1 calc PR A 2
H40F H 0.5969 0.8479 0.3443 0.056 Uiso 0.48(6) 1 calc PR A 2
C41 C 0.6313(3) 0.3391(5) 0.2599(2) 0.0339(12) Uani 1 1 d . . .
H41A H 0.6147 0.2457 0.2590 0.051 Uiso 1 1 calc R . .
H41B H 0.6688 0.3511 0.2898 0.051 Uiso 1 1 calc R . .
H41C H 0.6508 0.3606 0.2263 0.051 Uiso 1 1 calc R . .
C42 C 0.5417(3) 0.3992(5) 0.31712(19) 0.0315(11) Uani 1 1 d . . .
H42A H 0.5272 0.3047 0.3177 0.047 Uiso 1 1 calc R . .
H42B H 0.4998 0.4566 0.3201 0.047 Uiso 1 1 calc R . .
H42C H 0.5781 0.4170 0.3472 0.047 Uiso 1 1 calc R . .
C43 C 0.6864(3) 0.6958(5) 0.2524(2) 0.0325(11) Uani 1 1 d . . .
H43A H 0.6972 0.7499 0.2848 0.049 Uiso 1 1 calc R . .
H43B H 0.7211 0.7165 0.2271 0.049 Uiso 1 1 calc R . .
H43C H 0.6894 0.6002 0.2617 0.049 Uiso 1 1 calc R . .
C44 C 0.6090(3) 0.8686(5) 0.21472(19) 0.0287(11) Uani 1 1 d . . .
H44A H 0.6462 0.8919 0.1918 0.043 Uiso 1 1 calc R . .
H44B H 0.6156 0.9222 0.2475 0.043 Uiso 1 1 calc R . .
H44C H 0.5617 0.8874 0.1957 0.043 Uiso 1 1 calc R . .
C45 C 0.4195(6) 0.2935(12) 0.4249(3) 0.067(6) Uani 0.50 1 d PG B 1
H45 H 0.4325 0.3197 0.3910 0.081 Uiso 0.50 1 calc PR B 1
C46 C 0.4486(5) 0.3601(10) 0.4707(4) 0.064(4) Uani 0.50 1 d PG B 1
H46 H 0.4814 0.4319 0.4681 0.076 Uiso 0.50 1 calc PR B 1
C47 C 0.4296(5) 0.3218(9) 0.5204(3) 0.056(3) Uani 0.50 1 d PG B 1
H47 H 0.4494 0.3673 0.5517 0.067 Uiso 0.50 1 calc PR B 1
C48 C 0.3815(5) 0.2168(10) 0.5243(3) 0.048(4) Uani 0.50 1 d PG B 1
H48 H 0.3685 0.1906 0.5582 0.058 Uiso 0.50 1 calc PR B 1
C49 C 0.3525(5) 0.1501(9) 0.4785(4) 0.054(5) Uani 0.50 1 d PG B 1
H49 H 0.3197 0.0784 0.4811 0.065 Uiso 0.50 1 calc PR B 1
C50 C 0.3715(5) 0.1885(11) 0.4288(3) 0.063(4) Uani 0.50 1 d PG B 1
H50 H 0.3516 0.1429 0.3975 0.075 Uiso 0.50 1 calc PR B 1
C45B C 0.4406(7) 0.2793(12) 0.4360(4) 0.088(9) Uani 0.50 1 d PG C 2
H45B H 0.4509 0.3498 0.4125 0.105 Uiso 0.50 1 calc PR C 2
C46B C 0.3773(6) 0.2814(9) 0.4600(4) 0.063(4) Uani 0.50 1 d PG C 2
H46B H 0.3442 0.3532 0.4530 0.075 Uiso 0.50 1 calc PR C 2
C47B C 0.3622(5) 0.1783(10) 0.4944(4) 0.047(4) Uani 0.50 1 d PG C 2
H47B H 0.3189 0.1797 0.5108 0.057 Uiso 0.50 1 calc PR C 2
C48B C 0.4105(6) 0.0732(9) 0.5047(4) 0.063(4) Uani 0.50 1 d PG C 2
H48B H 0.4002 0.0028 0.5282 0.076 Uiso 0.50 1 calc PR C 2
C49B C 0.4739(5) 0.0712(12) 0.4806(5) 0.102(8) Uani 0.50 1 d PG . 2
H49B H 0.5069 -0.0007 0.4877 0.122 Uiso 0.50 1 calc PR C 2
C50B C 0.4889(5) 0.1742(15) 0.4463(5) 0.096(8) Uani 0.50 1 d PG C 2
H50B H 0.5322 0.1728 0.4299 0.115 Uiso 0.50 1 calc PR C 2

loop_
_atom_site_aniso_label
_atom_site_aniso_U_11
_atom_site_aniso_U_22
_atom_site_aniso_U_33
_atom_site_aniso_U_23
_atom_site_aniso_U_13
_atom_site_aniso_U_12
Zr1 0.0173(2) 0.0169(2) 0.0179(2) -0.00020(18) 0.00423(15) 0.00062(18)
Fe1 0.0274(4) 0.0176(3) 0.0179(3) 0.0011(3) 0.0064(3) 0.0032(3)
N1 0.022(2) 0.0175(19) 0.0214(19) -0.0014(15) 0.0053(15) 0.0042(16)
N2 0.0129(17) 0.0212(18) 0.0140(17) 0.0016(15) 0.0022(14) 0.0011(15)
N3 0.025(2) 0.023(2) 0.0231(19) 0.0019(17) 0.0044(16) 0.0034(17)
N4 0.023(2) 0.021(2) 0.0230(19) -0.0001(16) 0.0030(16) -0.0007(17)
C1 0.027(2) 0.018(2) 0.018(2) -0.0008(18) 0.0080(18) 0.0045(19)
C2 0.031(3) 0.019(2) 0.024(2) -0.0009(19) 0.015(2) 0.002(2)
C3 0.039(3) 0.022(2) 0.025(2) 0.005(2) 0.018(2) 0.005(2)
C4 0.036(3) 0.027(3) 0.018(2) 0.000(2) 0.008(2) 0.009(2)
C5 0.037(3) 0.021(2) 0.018(2) -0.0040(19) 0.0086(19) 0.002(2)
C6 0.019(2) 0.021(2) 0.020(2) 0.0001(18) 0.0093(18) 0.0014(19)
C7 0.024(2) 0.020(2) 0.027(2) -0.0007(19) 0.013(2) 0.0002(19)
C8 0.031(3) 0.030(3) 0.023(2) 0.006(2) 0.007(2) 0.016(2)
C9 0.024(3) 0.040(3) 0.022(2) 0.003(2) 0.0001(19) 0.007(2)
C10 0.021(2) 0.023(2) 0.023(2) -0.0018(19) 0.0029(19) -0.0047(19)
C11 0.029(2) 0.018(2) 0.014(2) -0.0011(17) 0.0040(18) 0.0033(19)
C12 0.032(3) 0.020(2) 0.015(2) 0.0037(18) 0.0065(18) 0.005(2)
C13 0.031(3) 0.025(2) 0.022(2) 0.002(2) 0.010(2) 0.003(2)
C14 0.037(3) 0.020(2) 0.020(2) -0.0002(19) 0.010(2) 0.006(2)
C15 0.043(3) 0.017(2) 0.020(2) -0.0007(19) 0.008(2) -0.002(2)
C16 0.034(3) 0.019(2) 0.017(2) 0.0014(18) 0.0077(19) 0.001(2)
C17 0.024(2) 0.022(2) 0.026(2) 0.0000(19) 0.0068(19) 0.002(2)
C18 0.043(3) 0.026(3) 0.034(3) 0.003(2) 0.015(2) -0.003(2)
C19 0.030(3) 0.031(3) 0.051(3) -0.001(2) 0.006(2) 0.001(2)
C20 0.046(3) 0.022(2) 0.027(3) 0.004(2) 0.013(2) 0.009(2)
C21 0.041(3) 0.038(3) 0.033(3) -0.010(2) -0.004(2) 0.019(3)
C22 0.085(5) 0.060(4) 0.050(4) -0.021(3) -0.027(4) 0.057(4)
C23 0.033(3) 0.018(2) 0.027(2) -0.0027(19) 0.009(2) -0.003(2)
C24 0.049(3) 0.030(3) 0.035(3) -0.005(2) 0.010(2) -0.002(3)
C25 0.037(3) 0.023(2) 0.034(3) 0.001(2) 0.012(2) -0.007(2)
C26 0.015(2) 0.021(2) 0.016(2) -0.0008(18) 0.0024(17) 0.0015(18)
C27 0.017(2) 0.016(2) 0.022(2) 0.0016(18) 0.0014(17) 0.0006(18)
C28 0.025(2) 0.022(2) 0.028(2) 0.001(2) 0.0102(19) 0.000(2)
C29 0.024(2) 0.022(2) 0.020(2) 0.0009(19) 0.0035(18) 0.0029(19)
C30 0.020(2) 0.024(2) 0.020(2) -0.0043(19) 0.0007(18) 0.0004(19)
C31 0.017(2) 0.023(2) 0.020(2) -0.0017(19) 0.0011(17) -0.0006(19)
C32 0.023(2) 0.017(2) 0.025(2) -0.0017(19) 0.0091(18) -0.0033(19)
C33 0.036(3) 0.020(2) 0.038(3) 0.001(2) 0.015(2) -0.002(2)
C34 0.025(3) 0.031(3) 0.036(3) -0.008(2) 0.011(2) -0.008(2)
C35 0.033(3) 0.030(3) 0.023(2) -0.001(2) 0.012(2) -0.007(2)
C36 0.054(4) 0.057(4) 0.017(2) -0.003(2) 0.010(2) -0.014(3)
C37 0.050(4) 0.039(3) 0.047(3) 0.001(3) 0.031(3) 0.007(3)
C38 0.029(3) 0.039(3) 0.026(2) -0.012(2) 0.012(2) -0.014(2)
C39 0.024(10) 0.020(6) 0.030(10) -0.011(7) 0.007(6) -0.016(8)
C40 0.015(6) 0.055(13) 0.025(8) -0.005(9) 0.007(5) 0.002(8)
C39B 0.038(15) 0.034(10) 0.047(15) -0.016(10) 0.021(11) -0.023(11)
C40B 0.023(9) 0.060(16) 0.028(8) -0.010(11) -0.008(7) -0.020(11)
C41 0.035(3) 0.037(3) 0.029(3) 0.004(2) 0.003(2) 0.011(2)
C42 0.027(3) 0.037(3) 0.031(3) 0.005(2) 0.006(2) 0.006(2)
C43 0.024(3) 0.034(3) 0.038(3) 0.000(2) -0.002(2) -0.003(2)
C44 0.029(3) 0.027(3) 0.032(3) 0.000(2) 0.010(2) -0.005(2)
C45 0.045(9) 0.120(17) 0.037(9) 0.005(10) 0.008(8) -0.012(10)
C46 0.043(8) 0.085(11) 0.061(9) 0.033(8) -0.002(7) -0.005(7)
C47 0.045(7) 0.068(9) 0.053(8) 0.004(7) 0.000(6) -0.002(7)
C48 0.025(6) 0.082(10) 0.035(7) 0.006(7) -0.006(5) 0.003(7)
C49 0.042(9) 0.067(11) 0.056(10) -0.001(9) 0.011(7) 0.006(8)
C50 0.041(8) 0.095(12) 0.054(8) 0.005(8) 0.015(6) 0.000(8)
C45B 0.062(12) 0.17(3) 0.033(9) 0.003(12) 0.000(9) -0.040(15)
C46B 0.064(9) 0.067(9) 0.055(8) -0.010(8) -0.002(7) -0.005(8)
C47B 0.033(8) 0.061(10) 0.048(10) 0.005(9) 0.006(7) -0.005(7)
C48B 0.073(10) 0.053(8) 0.059(8) -0.017(7) -0.014(7) 0.012(8)
C49B 0.076(12) 0.133(18) 0.085(12) -0.083(13) -0.048(10) 0.057(12)
C50B 0.024(7) 0.18(2) 0.083(12) -0.079(13) 0.011(8) -0.025(11)

loop_
_atom_type_symbol
_atom_type_description
_atom_type_scat_dispersion_real
_atom_type_scat_dispersion_imag
_atom_type_scat_source
C C 0.0033 0.0016 'International Tables Vol C Tables 4.2.6.8 and 6.1.1.4'
H H 0.0000 0.0000 'International Tables Vol C Tables 4.2.6.8 and 6.1.1.4'
N N 0.0061 0.0033 'International Tables Vol C Tables 4.2.6.8 and 6.1.1.4'
Fe Fe 0.3463 0.8444 'International Tables Vol C Tables 4.2.6.8 and 6.1.1.4'
Zr Zr -2.9673 0.5597 'International Tables Vol C Tables 4.2.6.8 and 6.1.1.4'

loop_
_geom_angle_atom_site_label_1
_geom_angle_atom_site_label_2
_geom_angle_atom_site_label_3
_geom_angle
_geom_angle_site_symmetry_3
N3 Zr1 N2 109.18(14) .
N3 Zr1 N1 107.90(14) .
N2 Zr1 N1 116.02(14) .
N3 Zr1 N4 104.68(15) .
N2 Zr1 N4 113.66(14) .
N1 Zr1 N4 104.66(14) .
C10 Fe1 C9 40.81(18) .
C10 Fe1 C5 105.05(18) .
C9 Fe1 C5 112.9(2) .
C10 Fe1 C8 68.31(19) .
C9 Fe1 C8 40.5(2) .
C5 Fe1 C8 146.56(19) .
C10 Fe1 C3 163.45(19) .
C9 Fe1 C3 126.41(19) .
C5 Fe1 C3 68.03(18) .
C8 Fe1 C3 108.64(19) .
C10 Fe1 C7 68.33(17) .
C9 Fe1 C7 67.91(19) .
C5 Fe1 C7 169.46(18) .
C8 Fe1 C7 40.07(18) .
C3 Fe1 C7 120.57(18) .
C10 Fe1 C2 152.79(18) .
C9 Fe1 C2 166.40(19) .
C5 Fe1 C2 68.15(18) .
C8 Fe1 C2 132.01(19) .
C3 Fe1 C2 40.40(19) .
C7 Fe1 C2 113.71(18) .
C10 Fe1 C6 40.72(17) .
C9 Fe1 C6 68.44(18) .
C5 Fe1 C6 128.96(18) .
C8 Fe1 C6 68.19(17) .
C3 Fe1 C6 154.82(19) .
C7 Fe1 C6 40.79(17) .
C2 Fe1 C6 122.25(18) .
C10 Fe1 C4 124.68(19) .
C9 Fe1 C4 103.47(19) .
C5 Fe1 C4 40.40(18) .
C8 Fe1 C4 114.89(18) .
C3 Fe1 C4 40.52(19) .
C7 Fe1 C4 150.10(18) .
C2 Fe1 C4 68.11(19) .
C6 Fe1 C4 164.44(19) .
C10 Fe1 C1 117.12(18) .
C9 Fe1 C1 147.9(2) .
C5 Fe1 C1 40.65(18) .
C8 Fe1 C1 171.5(2) .
C3 Fe1 C1 68.14(18) .
C7 Fe1 C1 133.99(18) .
C2 Fe1 C1 40.57(17) .
C6 Fe1 C1 111.11(17) .
C4 Fe1 C1 68.22(18) .
C1 N1 C11 118.1(3) .
C1 N1 Zr1 112.5(3) .
C11 N1 Zr1 129.3(3) .
C6 N2 C26 115.3(3) .
C6 N2 Zr1 113.2(2) .
C26 N2 Zr1 131.0(3) .
C41 N3 C42 110.6(4) .
C41 N3 Zr1 123.8(3) .
C42 N3 Zr1 125.5(3) .
C44 N4 C43 109.9(4) .
C44 N4 Zr1 129.4(3) .
C43 N4 Zr1 120.6(3) .
N1 C1 C5 127.2(4) .
N1 C1 C2 125.5(4) .
C5 C1 C2 107.2(4) .
N1 C1 Fe1 123.8(3) .
C5 C1 Fe1 68.8(2) .
C2 C1 Fe1 69.6(2) .
C3 C2 C1 108.0(4) .
C3 C2 Fe1 69.5(3) .
C1 C2 Fe1 69.8(3) .
C2 C3 C4 108.5(4) .
C2 C3 Fe1 70.1(2) .
C4 C3 Fe1 70.1(3) .
C5 C4 C3 107.4(4) .
C5 C4 Fe1 69.0(2) .
C3 C4 Fe1 69.4(2) .
C4 C5 C1 108.9(4) .
C4 C5 Fe1 70.6(3) .
C1 C5 Fe1 70.5(2) .
C10 C6 N2 128.1(4) .
C10 C6 C7 106.8(4) .
N2 C6 C7 125.2(4) .
C10 C6 Fe1 68.2(2) .
N2 C6 Fe1 127.4(3) .
C7 C6 Fe1 69.6(2) .
C8 C7 C6 108.3(4) .
C8 C7 Fe1 69.6(3) .
C6 C7 Fe1 69.6(2) .
C7 C8 C9 108.2(4) .
C7 C8 Fe1 70.3(3) .
C9 C8 Fe1 68.8(3) .
C8 C9 C10 108.3(4) .
C8 C9 Fe1 70.7(3) .
C10 C9 Fe1 69.5(3) .
C9 C10 C6 108.5(4) .
C9 C10 Fe1 69.7(3) .
C6 C10 Fe1 71.1(2) .
C12 C11 C16 120.1(4) .
C12 C11 N1 120.1(4) .
C16 C11 N1 119.7(4) .
C13 C12 C11 118.8(4) .
C13 C12 C17 121.0(4) .
C11 C12 C17 120.1(4) .
C14 C13 C12 121.9(4) .
C13 C14 C15 118.3(4) .
C13 C14 C20 122.2(4) .
C15 C14 C20 119.4(4) .
C14 C15 C16 122.4(4) .
C15 C16 C11 118.5(4) .
C15 C16 C23 119.9(4) .
C11 C16 C23 121.6(4) .
C12 C17 C19 113.3(4) .
C12 C17 C18 110.1(4) .
C19 C17 C18 110.3(4) .
C22 C20 C21 110.3(4) .
C22 C20 C14 114.2(4) .
C21 C20 C14 109.8(4) .
C16 C23 C25 111.3(4) .
C16 C23 C24 111.6(4) .
C25 C23 C24 111.3(4) .
C27 C26 C31 119.4(4) .
C27 C26 N2 120.6(4) .
C31 C26 N2 120.0(4) .
C26 C27 C28 118.6(4) .
C26 C27 C32 123.3(4) .
C28 C27 C32 118.1(4) .
C29 C28 C27 122.3(4) .
C28 C29 C30 118.4(4) .
C28 C29 C35 120.9(4) .
C30 C29 C35 120.6(4) .
C29 C30 C31 121.8(4) .
C30 C31 C26 119.5(4) .
C30 C31 C38 117.8(4) .
C26 C31 C38 122.7(4) .
C27 C32 C33 112.0(4) .
C27 C32 C34 112.5(4) .
C33 C32 C34 109.2(4) .
C29 C35 C36 111.8(4) .
C29 C35 C37 109.8(4) .
C36 C35 C37 110.9(4) .
C40 C38 C39B 90.4(13) .
C40 C38 C31 117.7(14) .
C39B C38 C31 117.8(13) .
C40 C38 C39 109.7(11) .
C39B C38 C39 19.4(15) .
C31 C38 C39 108.0(10) .
C40 C38 C40B 18.0(12) .
C39B C38 C40B 107.5(14) .
C31 C38 C40B 103.5(11) .
C39 C38 C40B 126.9(10) .
C46 C45 C50 120.0 .
C47 C46 C45 120.0 .
C46 C47 C48 120.0 .
C47 C48 C49 120.0 .
C48 C49 C50 120.0 .
C49 C50 C45 120.0 .
C46B C45B C50B 120.0 .
C45B C46B C47B 120.0 .
C48B C47B C46B 120.0 .
C47B C48B C49B 120.0 .
C48B C49B C50B 120.0 .
C48B C49B C49B 101.7(16) 3_656
C50B C49B C49B 137.0(16) 3_656
C49B C50B C45B 120.0 .

loop_
_geom_bond_atom_site_label_1
_geom_bond_atom_site_label_2
_geom_bond_distance
_geom_bond_site_symmetry_2
Zr1 N3 2.030(4) .
Zr1 N2 2.066(3) .
Zr1 N1 2.081(3) .
Zr1 N4 2.082(4) .
Fe1 C10 2.031(4) .
Fe1 C9 2.035(5) .
Fe1 C5 2.050(4) .
Fe1 C8 2.060(4) .
Fe1 C3 2.061(4) .
Fe1 C7 2.069(4) .
Fe1 C2 2.070(5) .
Fe1 C6 2.070(4) .
Fe1 C4 2.071(4) .
Fe1 C1 2.073(4) .
N1 C1 1.413(6) .
N1 C11 1.436(5) .
N2 C6 1.432(5) .
N2 C26 1.449(5) .
N3 C41 1.458(6) .
N3 C42 1.466(6) .
N4 C44 1.451(6) .
N4 C43 1.459(6) .
C1 C5 1.432(6) .
C1 C2 1.436(6) .
C2 C3 1.426(7) .
C3 C4 1.431(7) .
C4 C5 1.423(6) .
C6 C10 1.427(6) .
C6 C7 1.442(6) .
C7 C8 1.415(7) .
C8 C9 1.416(7) .
C9 C10 1.418(6) .
C11 C12 1.411(6) .
C11 C16 1.413(6) .
C12 C13 1.396(6) .
C12 C17 1.523(6) .
C13 C14 1.388(7) .
C14 C15 1.389(7) .
C14 C20 1.528(6) .
C15 C16 1.391(6) .
C16 C23 1.520(6) .
C17 C19 1.526(7) .
C17 C18 1.535(6) .
C20 C22 1.503(8) .
C20 C21 1.520(7) .
C23 C25 1.536(6) .
C23 C24 1.537(7) .
C26 C27 1.407(6) .
C26 C31 1.410(6) .
C27 C28 1.409(6) .
C27 C32 1.518(6) .
C28 C29 1.374(6) .
C29 C30 1.389(6) .
C29 C35 1.529(6) .
C30 C31 1.393(6) .
C31 C38 1.513(6) .
C32 C33 1.532(6) .
C32 C34 1.537(6) .
C35 C36 1.530(7) .
C35 C37 1.534(7) .
C38 C40 1.42(2) .
C38 C39B 1.44(3) .
C38 C39 1.63(3) .
C38 C40B 1.72(4) .
C45 C46 1.3900 .
C45 C50 1.3900 .
C46 C47 1.3900 .
C47 C48 1.3900 .
C48 C49 1.3900 .
C49 C50 1.3900 .
C45B C46B 1.3900 .
C45B C50B 1.3900 .
C46B C47B 1.3900 .
C47B C48B 1.3900 .
C48B C49B 1.3900 .
C49B C50B 1.3900 .
C49B C49B 1.93(2) 3_656
